data_4070613
loop_
_publ_author_name
'Wagler, J\"org'
'Hill, Anthony F.'

_publ_contact_author
;Wagler, J\"org 
 Institut f\"ur Anorganische Chemie  
 Technische Universit\"at Bergakademie Freiberg
 Leipziger Str. 29 
 09596 Freiberg 
 Bundesrepublik Deutschland
;
_publ_section_title
;
 7-Azaindol-7-ylborate: A Novel Bidentate N^BH3Chelating Ligand
;
_journal_issue 10
_journal_name_full Organometallics
_journal_page_first 2350
_journal_paper_doi 10.1021/om700871p
_journal_volume 27
_journal_year 2008
_chemical_formula_moiety 'C44 H38 B N2 O P2 Rh'
_chemical_formula_sum 'C44 H38 B N2 O P2 Rh'
_chemical_formula_weight 786.42
_chemical_name_systematic
;
 (7-azaindol-7-ylboranato)-trans-bis(triphenylphosphine)carbonylrhodium(I)

;
_space_group_IT_number 2
_symmetry_cell_setting triclinic
_symmetry_space_group_name_Hall '-P 1'
_symmetry_space_group_name_H-M 'P -1'
_atom_sites_solution_hydrogens geom
_atom_sites_solution_primary direct
_atom_sites_solution_secondary difmap
_audit_creation_method SHELXL-97
_cell_angle_alpha 95.8120(10)
_cell_angle_beta 94.5050(10)
_cell_angle_gamma 106.1790(10)
_cell_formula_units_Z 2
_cell_length_a 11.6962(2)
_cell_length_b 11.7252(2)
_cell_length_c 14.5351(3)
_cell_measurement_reflns_used 38168
_cell_measurement_temperature 100(2)
_cell_measurement_theta_max 33.142
_cell_measurement_theta_min 2.546
_cell_volume 1892.63(6)
_computing_cell_refinement DENZO-SMN
_computing_data_collection 'Nonius Collect'
_computing_data_reduction Scalepack
_computing_molecular_graphics 'ORTEP32 for windows (Farugia)'
_computing_publication_material 'Ciftab (Sheldrick, 1997)'
_computing_structure_refinement 'SHELXL-97 (Sheldrick, 1997)'
_computing_structure_solution 'SHELXS-97 (Sheldrick, 1990)'
_diffrn_ambient_temperature 100(2)
_diffrn_measured_fraction_theta_full 0.995
_diffrn_measured_fraction_theta_max 0.995
_diffrn_measurement_device_type 'Nonius Kappa CCD area detector'
_diffrn_measurement_method 'phi and omega scans'
_diffrn_radiation_monochromator graphite
_diffrn_radiation_source 'fine-focus sealed tube'
_diffrn_radiation_type MoK\a
_diffrn_radiation_wavelength 0.71073
_diffrn_reflns_av_R_equivalents 0.0399
_diffrn_reflns_av_sigmaI/netI 0.0498
_diffrn_reflns_limit_h_max 17
_diffrn_reflns_limit_h_min -17
_diffrn_reflns_limit_k_max 17
_diffrn_reflns_limit_k_min -17
_diffrn_reflns_limit_l_max 22
_diffrn_reflns_limit_l_min -21
_diffrn_reflns_number 40049
_diffrn_reflns_theta_full 33.00
_diffrn_reflns_theta_max 33.00
_diffrn_reflns_theta_min 2.58
_exptl_absorpt_coefficient_mu 0.573
_exptl_absorpt_correction_T_max 0.924
_exptl_absorpt_correction_T_min 0.878
_exptl_absorpt_correction_type multi-scan
_exptl_absorpt_process_details SORTAV
_exptl_crystal_colour yellow
_exptl_crystal_density_diffrn 1.380
_exptl_crystal_density_method 'not measured'
_exptl_crystal_description piece
_exptl_crystal_F_000 808
_exptl_crystal_size_max 0.17
_exptl_crystal_size_mid 0.16
_exptl_crystal_size_min 0.12
_refine_diff_density_max 0.791
_refine_diff_density_min -0.761
_refine_diff_density_rms 0.086
_refine_ls_extinction_method none
_refine_ls_goodness_of_fit_ref 1.058
_refine_ls_hydrogen_treatment mixed
_refine_ls_matrix_type full
_refine_ls_number_parameters 472
_refine_ls_number_reflns 14203
_refine_ls_number_restraints 0
_refine_ls_restrained_S_all 1.058
_refine_ls_R_factor_all 0.0567
_refine_ls_R_factor_gt 0.0367
_refine_ls_shift/su_max 0.003
_refine_ls_shift/su_mean 0.000
_refine_ls_structure_factor_coef Fsqd
_refine_ls_weighting_details 'calc w=1/[\s^2^(Fo^2^)+(0.0294P)^2^+0.5417P] where P=(Fo^2^+2Fc^2^)/3'
_refine_ls_weighting_scheme calc
_refine_ls_wR_factor_gt 0.0762
_refine_ls_wR_factor_ref 0.0813
_reflns_number_gt 11123
_reflns_number_total 14203
_reflns_threshold_expression >2sigma(I)
_cod_data_source_file om700871p-file002.cif
_cod_data_source_block jwc13501
_cod_original_sg_symbol_Hall -P1
_cod_original_sg_symbol_H-M P-1
_cod_database_code 4070613

loop_
_symmetry_equiv_pos_as_xyz
'x, y, z'
'-x, -y, -z'

loop_
_atom_site_label
_atom_site_type_symbol
_atom_site_fract_x
_atom_site_fract_y
_atom_site_fract_z
_atom_site_U_iso_or_equiv
_atom_site_adp_type
_atom_site_occupancy
_atom_site_symmetry_multiplicity
_atom_site_calc_flag
_atom_site_refinement_flags
Rh1 Rh 0.806337(9) 0.521396(10) 0.229613(9) 0.01862(4) Uani 1 1 d .
P1 P 0.84048(3) 0.71923(3) 0.20311(3) 0.01644(7) Uani 1 1 d .
P2 P 0.77163(3) 0.32011(3) 0.24507(3) 0.01858(8) Uani 1 1 d .
O1 O 1.06441(11) 0.55455(12) 0.21408(13) 0.0483(4) Uani 1 1 d .
N1 N 0.62038(11) 0.48499(11) 0.19442(9) 0.0195(2) Uani 1 1 d .
N2 N 0.55798(11) 0.54223(11) 0.34227(9) 0.0208(2) Uani 1 1 d .
B1 B 0.68347(15) 0.57316(16) 0.40266(13) 0.0219(3) Uani 1 1 d .
H1B1 H 0.6773(18) 0.5048(18) 0.4519(14) 0.038(6) Uiso 1 1 d .
H1B2 H 0.7018(17) 0.6738(17) 0.4443(13) 0.031(5) Uiso 1 1 d .
H1B3 H 0.7554(18) 0.5716(18) 0.3557(14) 0.039(6) Uiso 1 1 d .
C1 C 0.55699(14) 0.44071(15) 0.10752(11) 0.0241(3) Uani 1 1 d .
H1 H 0.5927 0.4209 0.0540 0.029 Uiso 1 1 calc R
C2 C 0.43659(14) 0.42865(16) 0.10740(12) 0.0281(3) Uani 1 1 d .
H2 H 0.3765 0.3994 0.0559 0.034 Uiso 1 1 calc R
C3 C 0.42005(13) 0.46866(15) 0.19957(11) 0.0241(3) Uani 1 1 d .
C4 C 0.32497(14) 0.48232(17) 0.24617(13) 0.0305(4) Uani 1 1 d .
H4 H 0.2463 0.4623 0.2147 0.037 Uiso 1 1 calc R
C5 C 0.34800(15) 0.52594(17) 0.33978(13) 0.0329(4) Uani 1 1 d .
H5 H 0.2846 0.5369 0.3733 0.039 Uiso 1 1 calc R
C6 C 0.46316(15) 0.55383(16) 0.38512(12) 0.0279(3) Uani 1 1 d .
H6 H 0.4757 0.5826 0.4497 0.033 Uiso 1 1 calc R
C7 C 0.53735(12) 0.50073(13) 0.24998(10) 0.0187(3) Uani 1 1 d .
C8 C 0.96483(15) 0.54093(14) 0.22249(14) 0.0312(4) Uani 1 1 d .
C9 C 0.72705(13) 0.79066(13) 0.23684(11) 0.0200(3) Uani 1 1 d .
C10 C 0.74495(15) 0.87527(14) 0.31535(11) 0.0253(3) Uani 1 1 d .
H10 H 0.8209 0.9024 0.3516 0.030 Uiso 1 1 calc R
C11 C 0.65208(17) 0.92014(16) 0.34084(13) 0.0325(4) Uani 1 1 d .
H11 H 0.6653 0.9781 0.3942 0.039 Uiso 1 1 calc R
C12 C 0.54118(17) 0.88127(17) 0.28943(14) 0.0355(4) Uani 1 1 d .
H12 H 0.4779 0.9117 0.3075 0.043 Uiso 1 1 calc R
C13 C 0.52243(15) 0.79776(16) 0.21145(14) 0.0324(4) Uani 1 1 d .
H13 H 0.4461 0.7710 0.1758 0.039 Uiso 1 1 calc R
C14 C 0.61444(14) 0.75264(15) 0.18474(12) 0.0255(3) Uani 1 1 d .
H14 H 0.6008 0.6956 0.1308 0.031 Uiso 1 1 calc R
C15 C 0.85853(13) 0.75197(14) 0.08423(11) 0.0213(3) Uani 1 1 d .
C16 C 0.84415(16) 0.85763(17) 0.05602(13) 0.0322(4) Uani 1 1 d .
H16 H 0.8208 0.9122 0.0981 0.039 Uiso 1 1 calc R
C17 C 0.86400(19) 0.8832(2) -0.03383(15) 0.0470(5) Uani 1 1 d .
H17 H 0.8535 0.9550 -0.0532 0.056 Uiso 1 1 calc R
C18 C 0.89870(18) 0.8049(2) -0.09450(14) 0.0478(6) Uani 1 1 d .
H18 H 0.9119 0.8227 -0.1558 0.057 Uiso 1 1 calc R
C19 C 0.91451(16) 0.7008(2) -0.06699(13) 0.0396(5) Uani 1 1 d .
H19 H 0.9401 0.6478 -0.1089 0.048 Uiso 1 1 calc R
C20 C 0.89312(14) 0.67306(16) 0.02192(12) 0.0280(3) Uani 1 1 d .
H20 H 0.9021 0.6002 0.0402 0.034 Uiso 1 1 calc R
C21 C 0.98206(13) 0.80991(12) 0.26903(10) 0.0189(3) Uani 1 1 d .
C22 C 0.99746(14) 0.80432(14) 0.36488(11) 0.0239(3) Uani 1 1 d .
H22 H 0.9329 0.7600 0.3944 0.029 Uiso 1 1 calc R
C23 C 1.10637(15) 0.86306(16) 0.41685(12) 0.0298(4) Uani 1 1 d .
H23 H 1.1153 0.8610 0.4821 0.036 Uiso 1 1 calc R
C24 C 1.20210(15) 0.92470(16) 0.37390(13) 0.0312(4) Uani 1 1 d .
H24 H 1.2771 0.9634 0.4094 0.037 Uiso 1 1 calc R
C25 C 1.18830(14) 0.92982(16) 0.27891(13) 0.0297(4) Uani 1 1 d .
H25 H 1.2539 0.9723 0.2494 0.036 Uiso 1 1 calc R
C26 C 1.07849(14) 0.87282(14) 0.22661(11) 0.0232(3) Uani 1 1 d .
H26 H 1.0694 0.8769 0.1616 0.028 Uiso 1 1 calc R
C27 C 0.89718(13) 0.28230(13) 0.30468(11) 0.0200(3) Uani 1 1 d .
C28 C 0.91738(14) 0.17120(13) 0.28675(11) 0.0216(3) Uani 1 1 d .
H28 H 0.8657 0.1118 0.2409 0.026 Uiso 1 1 calc R
C29 C 1.01350(15) 0.14659(15) 0.33586(11) 0.0255(3) Uani 1 1 d .
H29 H 1.0270 0.0706 0.3232 0.031 Uiso 1 1 calc R
C30 C 1.08900(14) 0.23230(15) 0.40274(11) 0.0265(3) Uani 1 1 d .
H30 H 1.1551 0.2157 0.4352 0.032 Uiso 1 1 calc R
C31 C 1.06842(15) 0.34245(15) 0.42255(12) 0.0284(3) Uani 1 1 d .
H31 H 1.1195 0.4009 0.4694 0.034 Uiso 1 1 calc R
C32 C 0.97281(15) 0.36751(14) 0.37378(12) 0.0271(3) Uani 1 1 d .
H32 H 0.9589 0.4431 0.3876 0.032 Uiso 1 1 calc R
C33 C 0.73373(13) 0.22258(13) 0.13373(11) 0.0208(3) Uani 1 1 d .
C34 C 0.76972(14) 0.27151(15) 0.05364(12) 0.0248(3) Uani 1 1 d .
H34 H 0.8130 0.3538 0.0578 0.030 Uiso 1 1 calc R
C35 C 0.74270(16) 0.20061(17) -0.03231(12) 0.0310(4) Uani 1 1 d .
H35 H 0.7681 0.2343 -0.0866 0.037 Uiso 1 1 calc R
C36 C 0.67880(16) 0.08105(17) -0.03859(13) 0.0331(4) Uani 1 1 d .
H36 H 0.6593 0.0330 -0.0975 0.040 Uiso 1 1 calc R
C37 C 0.64296(15) 0.03094(15) 0.04080(13) 0.0297(4) Uani 1 1 d .
H37 H 0.6000 -0.0515 0.0363 0.036 Uiso 1 1 calc R
C38 C 0.66983(14) 0.10134(14) 0.12678(12) 0.0248(3) Uani 1 1 d .
H38 H 0.6448 0.0671 0.1810 0.030 Uiso 1 1 calc R
C39 C 0.64805(14) 0.25924(13) 0.31254(11) 0.0225(3) Uani 1 1 d .
C40 C 0.67039(16) 0.24305(14) 0.40534(12) 0.0280(3) Uani 1 1 d .
H40 H 0.7503 0.2542 0.4317 0.034 Uiso 1 1 calc R
C41 C 0.57633(18) 0.21065(16) 0.45940(14) 0.0353(4) Uani 1 1 d .
H41 H 0.5923 0.1985 0.5222 0.042 Uiso 1 1 calc R
C42 C 0.46021(17) 0.19603(16) 0.42250(15) 0.0377(4) Uani 1 1 d .
H42 H 0.3966 0.1763 0.4602 0.045 Uiso 1 1 calc R
C43 C 0.43669(16) 0.21029(16) 0.33017(15) 0.0353(4) Uani 1 1 d .
H43 H 0.3565 0.1992 0.3045 0.042 Uiso 1 1 calc R
C44 C 0.52970(14) 0.24087(14) 0.27459(13) 0.0272(3) Uani 1 1 d .
H44 H 0.5127 0.2492 0.2110 0.033 Uiso 1 1 calc R

loop_
_atom_site_aniso_label
_atom_site_aniso_U_11
_atom_site_aniso_U_22
_atom_site_aniso_U_33
_atom_site_aniso_U_23
_atom_site_aniso_U_13
_atom_site_aniso_U_12
Rh1 0.01326(5) 0.01570(5) 0.02837(7) 0.00543(4) 0.00372(4) 0.00528(4)
P1 0.01536(16) 0.01565(16) 0.01959(18) 0.00405(13) 0.00401(14) 0.00538(13)
P2 0.01600(16) 0.01583(17) 0.02455(19) 0.00454(14) 0.00220(14) 0.00502(13)
O1 0.0226(6) 0.0304(7) 0.0970(13) 0.0141(7) 0.0171(7) 0.0110(5)
N1 0.0167(5) 0.0218(6) 0.0209(6) 0.0042(5) 0.0035(5) 0.0062(5)
N2 0.0176(6) 0.0222(6) 0.0220(6) 0.0032(5) 0.0025(5) 0.0047(5)
B1 0.0180(7) 0.0260(9) 0.0213(8) 0.0049(7) 0.0017(6) 0.0051(6)
C1 0.0236(7) 0.0301(8) 0.0196(7) 0.0047(6) 0.0030(6) 0.0087(6)
C2 0.0218(7) 0.0374(9) 0.0228(8) 0.0028(7) -0.0021(6) 0.0067(7)
C3 0.0181(7) 0.0298(8) 0.0248(8) 0.0048(6) 0.0008(6) 0.0076(6)
C4 0.0166(7) 0.0408(10) 0.0335(9) 0.0020(7) 0.0000(7) 0.0091(7)
C5 0.0187(7) 0.0458(11) 0.0350(10) 0.0013(8) 0.0081(7) 0.0105(7)
C6 0.0239(7) 0.0353(9) 0.0241(8) 0.0007(7) 0.0061(6) 0.0082(7)
C7 0.0152(6) 0.0197(7) 0.0214(7) 0.0047(5) 0.0028(5) 0.0046(5)
C8 0.0228(7) 0.0176(7) 0.0559(12) 0.0090(7) 0.0076(8) 0.0080(6)
C9 0.0218(7) 0.0184(7) 0.0244(7) 0.0092(5) 0.0076(6) 0.0095(5)
C10 0.0297(8) 0.0242(8) 0.0269(8) 0.0073(6) 0.0096(7) 0.0125(6)
C11 0.0429(10) 0.0309(9) 0.0336(9) 0.0097(7) 0.0178(8) 0.0210(8)
C12 0.0367(9) 0.0366(10) 0.0485(11) 0.0213(8) 0.0233(9) 0.0249(8)
C13 0.0230(8) 0.0352(9) 0.0473(11) 0.0182(8) 0.0096(7) 0.0160(7)
C14 0.0232(7) 0.0251(8) 0.0321(9) 0.0094(6) 0.0047(6) 0.0108(6)
C15 0.0169(6) 0.0276(8) 0.0194(7) 0.0044(6) 0.0035(5) 0.0053(5)
C16 0.0367(9) 0.0395(10) 0.0296(9) 0.0168(7) 0.0144(7) 0.0186(8)
C17 0.0463(12) 0.0703(15) 0.0403(11) 0.0354(11) 0.0209(9) 0.0284(11)
C18 0.0330(10) 0.0910(18) 0.0246(9) 0.0201(10) 0.0097(8) 0.0204(11)
C19 0.0238(8) 0.0671(14) 0.0231(9) -0.0063(9) 0.0042(7) 0.0092(8)
C20 0.0194(7) 0.0346(9) 0.0264(8) -0.0043(7) 0.0018(6) 0.0051(6)
C21 0.0191(6) 0.0150(6) 0.0231(7) 0.0023(5) 0.0036(6) 0.0056(5)
C22 0.0215(7) 0.0245(8) 0.0255(8) 0.0067(6) 0.0030(6) 0.0046(6)
C23 0.0280(8) 0.0334(9) 0.0264(8) 0.0031(7) -0.0013(7) 0.0077(7)
C24 0.0215(7) 0.0321(9) 0.0346(9) -0.0042(7) -0.0021(7) 0.0032(6)
C25 0.0196(7) 0.0281(8) 0.0376(10) -0.0002(7) 0.0073(7) 0.0011(6)
C26 0.0222(7) 0.0216(7) 0.0250(8) 0.0020(6) 0.0063(6) 0.0045(6)
C27 0.0184(6) 0.0203(7) 0.0224(7) 0.0051(5) 0.0022(6) 0.0069(5)
C28 0.0219(7) 0.0214(7) 0.0226(7) 0.0027(6) 0.0025(6) 0.0080(6)
C29 0.0286(8) 0.0284(8) 0.0246(8) 0.0049(6) 0.0035(6) 0.0158(6)
C30 0.0223(7) 0.0361(9) 0.0243(8) 0.0085(7) 0.0024(6) 0.0121(6)
C31 0.0253(8) 0.0298(8) 0.0262(8) 0.0024(6) -0.0042(7) 0.0040(6)
C32 0.0279(8) 0.0212(7) 0.0308(9) 0.0013(6) -0.0012(7) 0.0072(6)
C33 0.0177(6) 0.0216(7) 0.0243(7) 0.0036(6) -0.0012(6) 0.0083(5)
C34 0.0202(7) 0.0263(8) 0.0298(8) 0.0068(6) 0.0026(6) 0.0088(6)
C35 0.0295(8) 0.0409(10) 0.0269(9) 0.0075(7) 0.0041(7) 0.0156(7)
C36 0.0327(9) 0.0401(10) 0.0265(9) -0.0043(7) -0.0044(7) 0.0153(8)
C37 0.0270(8) 0.0249(8) 0.0348(9) -0.0005(7) -0.0051(7) 0.0075(6)
C38 0.0227(7) 0.0227(7) 0.0286(8) 0.0052(6) -0.0014(6) 0.0065(6)
C39 0.0223(7) 0.0145(6) 0.0309(8) 0.0041(6) 0.0068(6) 0.0041(5)
C40 0.0326(8) 0.0234(8) 0.0306(9) 0.0051(6) 0.0087(7) 0.0104(7)
C41 0.0484(11) 0.0273(9) 0.0348(10) 0.0090(7) 0.0186(8) 0.0129(8)
C42 0.0377(10) 0.0258(9) 0.0509(12) 0.0082(8) 0.0255(9) 0.0047(7)
C43 0.0251(8) 0.0250(8) 0.0553(12) 0.0073(8) 0.0132(8) 0.0032(6)
C44 0.0227(7) 0.0213(7) 0.0367(9) 0.0063(6) 0.0054(7) 0.0033(6)

loop_
_atom_type_symbol
_atom_type_description
_atom_type_scat_dispersion_real
_atom_type_scat_dispersion_imag
_atom_type_scat_source
C C 0.0033 0.0016 'International Tables Vol C Tables 4.2.6.8 and 6.1.1.4'
H H 0.0000 0.0000 'International Tables Vol C Tables 4.2.6.8 and 6.1.1.4'
N N 0.0061 0.0033 'International Tables Vol C Tables 4.2.6.8 and 6.1.1.4'
O O 0.0106 0.0060 'International Tables Vol C Tables 4.2.6.8 and 6.1.1.4'
B B 0.0013 0.0007 'International Tables Vol C Tables 4.2.6.8 and 6.1.1.4'
P P 0.1023 0.0942 'International Tables Vol C Tables 4.2.6.8 and 6.1.1.4'
Rh Rh -1.1178 0.9187 'International Tables Vol C Tables 4.2.6.8 and 6.1.1.4'

loop_
_geom_angle_atom_site_label_1
_geom_angle_atom_site_label_2
_geom_angle_atom_site_label_3
_geom_angle
C8 Rh1 N1 162.73(7)
C8 Rh1 P2 91.87(5)
N1 Rh1 P2 87.58(4)
C8 Rh1 P1 87.54(5)
N1 Rh1 P1 91.81(4)
P2 Rh1 P1 176.030(15)
C8 Rh1 H1B3 117.7(6)
N1 Rh1 H1B3 79.5(6)
P2 Rh1 H1B3 96.8(6)
P1 Rh1 H1B3 86.9(6)
C15 P1 C9 103.43(7)
C15 P1 C21 103.50(7)
C9 P1 C21 106.10(7)
C15 P1 Rh1 117.35(5)
C9 P1 Rh1 115.89(5)
C21 P1 Rh1 109.34(5)
C27 P2 C39 102.97(7)
C27 P2 C33 105.39(7)
C39 P2 C33 104.37(7)
C27 P2 Rh1 114.82(5)
C39 P2 Rh1 114.62(5)
C33 P2 Rh1 113.46(5)
C7 N1 C1 104.92(12)
C7 N1 Rh1 128.23(10)
C1 N1 Rh1 126.84(10)
C6 N2 C7 117.04(13)
C6 N2 B1 118.24(13)
C7 N2 B1 124.69(13)
N2 B1 H1B1 107.6(10)
N2 B1 H1B2 106.8(9)
H1B1 B1 H1B2 111.5(14)
N2 B1 H1B3 109.7(10)
H1B1 B1 H1B3 111.0(15)
H1B2 B1 H1B3 110.2(14)
C2 C1 N1 112.48(14)
C2 C1 H1 123.8
N1 C1 H1 123.8
C1 C2 C3 106.29(14)
C1 C2 H2 126.9
C3 C2 H2 126.9
C4 C3 C2 136.46(15)
C4 C3 C7 118.91(15)
C2 C3 C7 104.63(13)
C5 C4 C3 117.98(15)
C5 C4 H4 121.0
C3 C4 H4 121.0
C4 C5 C6 120.48(16)
C4 C5 H5 119.8
C6 C5 H5 119.8
N2 C6 C5 123.34(16)
N2 C6 H6 118.3
C5 C6 H6 118.3
N1 C7 N2 126.09(13)
N1 C7 C3 111.68(13)
N2 C7 C3 122.24(14)
O1 C8 Rh1 176.97(19)
C10 C9 C14 118.59(14)
C10 C9 P1 123.17(12)
C14 C9 P1 118.10(12)
C11 C10 C9 120.32(16)
C11 C10 H10 119.8
C9 C10 H10 119.8
C12 C11 C10 120.58(17)
C12 C11 H11 119.7
C10 C11 H11 119.7
C11 C12 C13 119.64(16)
C11 C12 H12 120.2
C13 C12 H12 120.2
C12 C13 C14 120.47(17)
C12 C13 H13 119.8
C14 C13 H13 119.8
C13 C14 C9 120.38(16)
C13 C14 H14 119.8
C9 C14 H14 119.8
C20 C15 C16 119.35(15)
C20 C15 P1 119.50(13)
C16 C15 P1 121.07(12)
C17 C16 C15 119.97(18)
C17 C16 H16 120.0
C15 C16 H16 120.0
C18 C17 C16 120.1(2)
C18 C17 H17 119.9
C16 C17 H17 119.9
C17 C18 C19 120.39(18)
C17 C18 H18 119.8
C19 C18 H18 119.8
C18 C19 C20 120.13(18)
C18 C19 H19 119.9
C20 C19 H19 119.9
C19 C20 C15 120.01(18)
C19 C20 H20 120.0
C15 C20 H20 120.0
C26 C21 C22 118.96(14)
C26 C21 P1 122.73(12)
C22 C21 P1 117.92(11)
C23 C22 C21 120.40(15)
C23 C22 H22 119.8
C21 C22 H22 119.8
C24 C23 C22 120.20(16)
C24 C23 H23 119.9
C22 C23 H23 119.9
C23 C24 C25 119.89(15)
C23 C24 H24 120.1
C25 C24 H24 120.1
C24 C25 C26 120.17(16)
C24 C25 H25 119.9
C26 C25 H25 119.9
C21 C26 C25 120.34(15)
C21 C26 H26 119.8
C25 C26 H26 119.8
C28 C27 C32 118.95(14)
C28 C27 P2 122.80(11)
C32 C27 P2 118.20(11)
C27 C28 C29 120.25(14)
C27 C28 H28 119.9
C29 C28 H28 119.9
C30 C29 C28 120.28(15)
C30 C29 H29 119.9
C28 C29 H29 119.9
C29 C30 C31 120.02(14)
C29 C30 H30 120.0
C31 C30 H30 120.0
C30 C31 C32 119.94(15)
C30 C31 H31 120.0
C32 C31 H31 120.0
C31 C32 C27 120.54(15)
C31 C32 H32 119.7
C27 C32 H32 119.7
C34 C33 C38 119.29(14)
C34 C33 P2 118.55(12)
C38 C33 P2 122.16(12)
C35 C34 C33 120.39(15)
C35 C34 H34 119.8
C33 C34 H34 119.8
C36 C35 C34 119.91(17)
C36 C35 H35 120.0
C34 C35 H35 120.0
C35 C36 C37 120.29(16)
C35 C36 H36 119.9
C37 C36 H36 119.9
C38 C37 C36 120.00(16)
C38 C37 H37 120.0
C36 C37 H37 120.0
C37 C38 C33 120.10(16)
C37 C38 H38 119.9
C33 C38 H38 119.9
C40 C39 C44 118.97(15)
C40 C39 P2 120.73(12)
C44 C39 P2 119.93(13)
C41 C40 C39 120.36(17)
C41 C40 H40 119.8
C39 C40 H40 119.8
C42 C41 C40 120.47(18)
C42 C41 H41 119.8
C40 C41 H41 119.8
C41 C42 C43 119.71(18)
C41 C42 H42 120.1
C43 C42 H42 120.1
C42 C43 C44 120.54(17)
C42 C43 H43 119.7
C44 C43 H43 119.7
C43 C44 C39 119.91(17)
C43 C44 H44 120.0
C39 C44 H44 120.0

loop_
_geom_bond_atom_site_label_1
_geom_bond_atom_site_label_2
_geom_bond_distance
Rh1 C8 1.8160(17)
Rh1 N1 2.1067(12)
Rh1 P2 2.3180(4)
Rh1 P1 2.3189(4)
Rh1 H1B3 2.05(2)
P1 C15 1.8233(16)
P1 C9 1.8276(15)
P1 C21 1.8314(15)
P2 C27 1.8288(15)
P2 C39 1.8302(16)
P2 C33 1.8312(16)
O1 C8 1.149(2)
N1 C7 1.3499(19)
N1 C1 1.3858(19)
N2 C6 1.346(2)
N2 C7 1.3586(19)
N2 B1 1.579(2)
B1 H1B1 1.12(2)
B1 H1B2 1.224(19)
B1 H1B3 1.13(2)
C1 C2 1.375(2)
C1 H1 0.9500
C2 C3 1.420(2)
C2 H2 0.9500
C3 C4 1.384(2)
C3 C7 1.435(2)
C4 C5 1.382(3)
C4 H4 0.9500
C5 C6 1.388(2)
C5 H5 0.9500
C6 H6 0.9500
C9 C10 1.396(2)
C9 C14 1.398(2)
C10 C11 1.391(2)
C10 H10 0.9500
C11 C12 1.378(3)
C11 H11 0.9500
C12 C13 1.381(3)
C12 H12 0.9500
C13 C14 1.389(2)
C13 H13 0.9500
C14 H14 0.9500
C15 C20 1.392(2)
C15 C16 1.393(2)
C16 C17 1.392(3)
C16 H16 0.9500
C17 C18 1.373(3)
C17 H17 0.9500
C18 C19 1.378(3)
C18 H18 0.9500
C19 C20 1.389(3)
C19 H19 0.9500
C20 H20 0.9500
C21 C26 1.391(2)
C21 C22 1.401(2)
C22 C23 1.386(2)
C22 H22 0.9500
C23 C24 1.384(3)
C23 H23 0.9500
C24 C25 1.387(3)
C24 H24 0.9500
C25 C26 1.393(2)
C25 H25 0.9500
C26 H26 0.9500
C27 C28 1.390(2)
C27 C32 1.398(2)
C28 C29 1.397(2)
C28 H28 0.9500
C29 C30 1.381(2)
C29 H29 0.9500
C30 C31 1.385(2)
C30 H30 0.9500
C31 C32 1.393(2)
C31 H31 0.9500
C32 H32 0.9500
C33 C34 1.392(2)
C33 C38 1.399(2)
C34 C35 1.390(2)
C34 H34 0.9500
C35 C36 1.383(3)
C35 H35 0.9500
C36 C37 1.389(3)
C36 H36 0.9500
C37 C38 1.388(2)
C37 H37 0.9500
C38 H38 0.9500
C39 C40 1.396(2)
C39 C44 1.399(2)
C40 C41 1.391(2)
C40 H40 0.9500
C41 C42 1.378(3)
C41 H41 0.9500
C42 C43 1.385(3)
C42 H42 0.9500
C43 C44 1.394(2)
C43 H43 0.9500
C44 H44 0.9500

loop_
_geom_torsion_atom_site_label_1
_geom_torsion_atom_site_label_2
_geom_torsion_atom_site_label_3
_geom_torsion_atom_site_label_4
_geom_torsion
C8 Rh1 P1 C15 76.65(8)
N1 Rh1 P1 C15 -86.08(6)
C8 Rh1 P1 C9 -160.56(9)
N1 Rh1 P1 C9 36.71(7)
C8 Rh1 P1 C21 -40.75(8)
N1 Rh1 P1 C21 156.52(6)
C8 Rh1 P2 C27 31.35(9)
N1 Rh1 P2 C27 -165.92(7)
C8 Rh1 P2 C39 150.30(9)
N1 Rh1 P2 C39 -46.98(7)
C8 Rh1 P2 C33 -89.93(8)
N1 Rh1 P2 C33 72.79(6)
C8 Rh1 N1 C7 -173.82(19)
P2 Rh1 N1 C7 97.67(12)
P1 Rh1 N1 C7 -86.25(12)
C8 Rh1 N1 C1 5.2(3)
P2 Rh1 N1 C1 -83.35(12)
P1 Rh1 N1 C1 92.72(12)
C7 N1 C1 C2 0.12(18)
Rh1 N1 C1 C2 -179.05(11)
N1 C1 C2 C3 0.7(2)
C1 C2 C3 C4 178.6(2)
C1 C2 C3 C7 -1.11(18)
C2 C3 C4 C5 180.0(2)
C7 C3 C4 C5 -0.3(3)
C3 C4 C5 C6 -0.6(3)
C7 N2 C6 C5 -0.1(3)
B1 N2 C6 C5 -178.06(16)
C4 C5 C6 N2 0.9(3)
C1 N1 C7 N2 179.54(15)
Rh1 N1 C7 N2 -1.3(2)
C1 N1 C7 C3 -0.87(17)
Rh1 N1 C7 C3 178.29(10)
C6 N2 C7 N1 178.69(15)
B1 N2 C7 N1 -3.5(2)
C6 N2 C7 C3 -0.9(2)
B1 N2 C7 C3 176.95(14)
C4 C3 C7 N1 -178.50(15)
C2 C3 C7 N1 1.27(18)
C4 C3 C7 N2 1.1(2)
C2 C3 C7 N2 -179.13(14)
C15 P1 C9 C10 -124.24(13)
C21 P1 C9 C10 -15.65(15)
Rh1 P1 C9 C10 105.90(13)
C15 P1 C9 C14 60.09(13)
C21 P1 C9 C14 168.68(12)
Rh1 P1 C9 C14 -69.77(13)
C14 C9 C10 C11 0.1(2)
P1 C9 C10 C11 -175.50(13)
C9 C10 C11 C12 0.4(3)
C10 C11 C12 C13 -0.6(3)
C11 C12 C13 C14 0.1(3)
C12 C13 C14 C9 0.4(3)
C10 C9 C14 C13 -0.5(2)
P1 C9 C14 C13 175.32(13)
C9 P1 C15 C20 -151.30(12)
C21 P1 C15 C20 98.18(13)
Rh1 P1 C15 C20 -22.34(14)
C9 P1 C15 C16 31.96(15)
C21 P1 C15 C16 -78.56(15)
Rh1 P1 C15 C16 160.93(12)
C20 C15 C16 C17 0.2(3)
P1 C15 C16 C17 176.93(15)
C15 C16 C17 C18 -0.5(3)
C16 C17 C18 C19 -0.2(3)
C17 C18 C19 C20 1.3(3)
C18 C19 C20 C15 -1.6(3)
C16 C15 C20 C19 0.9(2)
P1 C15 C20 C19 -175.93(13)
C15 P1 C21 C26 -6.90(14)
C9 P1 C21 C26 -115.43(13)
Rh1 P1 C21 C26 118.91(12)
C15 P1 C21 C22 -179.66(12)
C9 P1 C21 C22 71.80(13)
Rh1 P1 C21 C22 -53.85(13)
C26 C21 C22 C23 1.5(2)
P1 C21 C22 C23 174.58(13)
C21 C22 C23 C24 -2.0(3)
C22 C23 C24 C25 1.4(3)
C23 C24 C25 C26 -0.2(3)
C22 C21 C26 C25 -0.4(2)
P1 C21 C26 C25 -173.05(12)
C24 C25 C26 C21 -0.3(3)
C39 P2 C27 C28 83.74(14)
C33 P2 C27 C28 -25.38(15)
Rh1 P2 C27 C28 -150.98(12)
C39 P2 C27 C32 -93.60(14)
C33 P2 C27 C32 157.28(13)
Rh1 P2 C27 C32 31.68(15)
C32 C27 C28 C29 -1.4(2)
P2 C27 C28 C29 -178.70(12)
C27 C28 C29 C30 0.2(2)
C28 C29 C30 C31 1.1(3)
C29 C30 C31 C32 -1.2(3)
C30 C31 C32 C27 -0.1(3)
C28 C27 C32 C31 1.3(2)
P2 C27 C32 C31 178.79(14)
C27 P2 C33 C34 -103.45(12)
C39 P2 C33 C34 148.44(12)
Rh1 P2 C33 C34 22.99(13)
C27 P2 C33 C38 76.75(14)
C39 P2 C33 C38 -31.36(14)
Rh1 P2 C33 C38 -156.81(11)
C38 C33 C34 C35 -0.1(2)
P2 C33 C34 C35 -179.95(12)
C33 C34 C35 C36 0.6(2)
C34 C35 C36 C37 -0.9(3)
C35 C36 C37 C38 0.9(3)
C36 C37 C38 C33 -0.4(2)
C34 C33 C38 C37 0.1(2)
P2 C33 C38 C37 179.87(12)
C27 P2 C39 C40 24.65(14)
C33 P2 C39 C40 134.53(13)
Rh1 P2 C39 C40 -100.75(12)
C27 P2 C39 C44 -162.43(12)
C33 P2 C39 C44 -52.55(14)
Rh1 P2 C39 C44 72.17(13)
C44 C39 C40 C41 -0.8(2)
P2 C39 C40 C41 172.16(13)
C39 C40 C41 C42 -1.1(3)
C40 C41 C42 C43 1.9(3)
C41 C42 C43 C44 -0.9(3)
C42 C43 C44 C39 -1.0(3)
C40 C39 C44 C43 1.8(2)
P2 C39 C44 C43 -171.20(13)
